data_7100623
loop_
_publ_author_name
'C. Reed'
'Stephan P. Hoffmann'
'Tsuyoshi Kato'
'Fook S. Tham'

_publ_section_title
;
Novel weak coordination to silylium ions. Formation of
nearly linear Si-H-Si bonds.
;
_journal_name_full 'Chemical Communications'
_journal_paper_doi 10.1039/b511344j
_journal_year 2006
_chemical_formula_sum 'C7 H16 B11 Cl11 Si'
_chemical_formula_weight 637.15
_space_group_IT_number 14
_symmetry_cell_setting monoclinic
_symmetry_space_group_name_Hall '-P 2yn'
_symmetry_space_group_name_H-M 'P 1 21/n 1'
_cell_angle_alpha 90.00
_cell_angle_beta 117.6017(14)
_cell_angle_gamma 90.00
_cell_formula_units_Z 4
_cell_length_a 16.3508(6)
_cell_length_b 10.2062(4)
_cell_length_c 17.5343(6)
_cell_measurement_temperature 100(2)
_cell_volume 2593.09(17)
_diffrn_ambient_temperature 100(2)
_exptl_crystal_density_diffrn 1.632
_cod_depositor_comments
;
The following automatic conversions were performed:
'_symmetry_cell_setting' value 'Monoclinic' changed to 'monoclinic'
according to '/home/saulius/struct/CIF-dictionaries/cif_core.dic'
dictionary named 'cif_core.dic' version 2.4.1 from 2010-06-29.

Automatic conversion script
Id: cif_fix_enum 1527 2010-12-29 10:47:43Z saulius 
;
_cod_original_sg_symbol_H-M 'P 21/n'
_cod_database_code 7100623

loop_
_symmetry_equiv_pos_as_xyz
'x, y, z'
'-x+1/2, y+1/2, -z+1/2'
'-x, -y, -z'
'x-1/2, -y-1/2, z-1/2'

loop_
_atom_site_label
_atom_site_type_symbol
_atom_site_fract_x
_atom_site_fract_y
_atom_site_fract_z
_atom_site_U_iso_or_equiv
_atom_site_adp_type
_atom_site_occupancy
_atom_site_symmetry_multiplicity
_atom_site_calc_flag
_atom_site_refinement_flags
_atom_site_disorder_assembly
_atom_site_disorder_group
C1 C 0.82586(5) 0.25629(7) 0.20493(5) 0.01213(12) Uani 1 1 d D . .
H1 H 0.7918(4) 0.3085(6) 0.2236(4) 0.012(2) Uiso 1 1 d D . .
B2 B 0.77573(6) 0.11357(8) 0.15110(6) 0.01306(14) Uani 1 1 d D . .
B3 B 0.86880(6) 0.11086(8) 0.25824(6) 0.01306(15) Uani 1 1 d D . .
B4 B 0.94278(6) 0.24709(8) 0.27023(6) 0.01233(14) Uani 1 1 d D . .
B5 B 0.89595(6) 0.33466(8) 0.17033(6) 0.01225(14) Uani 1 1 d D . .
B6 B 0.79301(6) 0.25296(9) 0.09707(6) 0.01277(14) Uani 1 1 d D . .
B7 B 0.82410(6) 0.09323(8) 0.08009(5) 0.01206(14) Uani 1 1 d . . .
B8 B 0.87047(6) 0.00324(8) 0.17872(6) 0.01236(14) Uani 1 1 d . . .
B9 B 0.97358(6) 0.08706(8) 0.25234(6) 0.01239(14) Uani 1 1 d . . .
B10 B 0.99075(6) 0.22544(8) 0.19847(6) 0.01276(14) Uani 1 1 d . . .
B11 B 0.89802(6) 0.22840(8) 0.09037(6) 0.01252(15) Uani 1 1 d . . .
B12 B 0.94637(6) 0.07414(8) 0.14126(6) 0.01239(14) Uani 1 1 d . . .
Cl12 Cl 0.664034(15) 0.06513(2) 0.130439(15) 0.02117(4) Uani 1 1 d . . .
Cl13 Cl 0.997302(15) 0.333497(19) 0.368347(12) 0.01699(4) Uani 1 1 d . . .
Cl14 Cl 0.848328(17) 0.05897(2) 0.343863(14) 0.02106(4) Uani 1 1 d . . .
Cl15 Cl 0.902532(15) 0.507172(18) 0.169088(14) 0.01780(4) Uani 1 1 d . . .
Cl16 Cl 0.697154(14) 0.341280(19) 0.021711(13) 0.01791(4) Uani 1 1 d . . .
Cl17 Cl 0.752617(15) 0.035499(18) -0.030842(12) 0.01674(4) Uani 1 1 d . . .
Cl18 Cl 0.858807(16) -0.168545(18) 0.187765(13) 0.01843(4) Uani 1 1 d . . .
Cl19 Cl 1.067943(16) 0.00096(2) 0.333581(13) 0.02020(4) Uani 1 1 d . . .
Cl20 Cl 1.102253(15) 0.28611(2) 0.225220(15) 0.02113(4) Uani 1 1 d . . .
Cl21 Cl 0.912503(17) 0.28591(2) 0.001899(14) 0.01964(4) Uani 1 1 d . . .
Cl22 Cl 1.012626(15) -0.02514(2) 0.107425(14) 0.01870(4) Uani 1 1 d . . .
Si1 Si 0.717264(16) -0.18400(2) -0.069491(14) 0.01284(4) Uani 1 1 d . . .
C2 C 0.83145(6) -0.25517(8) -0.03991(6) 0.01711(15) Uani 1 1 d . . .
H2A H 0.8639 -0.2016 -0.0645 0.028(3) Uiso 1 1 calc R . .
H2B H 0.8690 -0.2555 0.0235 0.028(3) Uiso 1 1 calc R . .
C3 C 0.81969(7) -0.39652(8) -0.07460(7) 0.02203(17) Uani 1 1 d . . .
H3A H 0.7931 -0.4512 -0.0457 0.036(4) Uiso 1 1 calc R . .
H3B H 0.8800 -0.4317 -0.0634 0.024(3) Uiso 1 1 calc R . .
H3C H 0.7785 -0.3964 -0.1367 0.030(3) Uiso 1 1 calc R . .
C4 C 0.64330(6) -0.14740(8) -0.18483(5) 0.01715(15) Uani 1 1 d . . .
H4A H 0.6038 -0.2248 -0.2117 0.037(4) Uiso 1 1 calc R . .
H4B H 0.6020 -0.0739 -0.1889 0.025(3) Uiso 1 1 calc R . .
C5 C 0.69259(8) -0.11197(11) -0.23779(7) 0.0294(2) Uani 1 1 d . . .
H5A H 0.7333 -0.0368 -0.2114 0.033(4) Uiso 1 1 calc R . .
H5B H 0.6468 -0.0894 -0.2965 0.046(4) Uiso 1 1 calc R . .
H5C H 0.7292 -0.1869 -0.2393 0.041(4) Uiso 1 1 calc R . .
C6 C 0.65408(6) -0.24182(8) -0.01190(5) 0.01665(14) Uani 1 1 d . . .
H6A H 0.6582 -0.3386 -0.0083 0.025(3) Uiso 1 1 calc R . .
H6B H 0.6854 -0.2073 0.0476 0.018(3) Uiso 1 1 calc R . .
C7 C 0.55196(7) -0.20263(10) -0.05247(6) 0.02297(18) Uani 1 1 d . . .
H7A H 0.5470 -0.1072 -0.0502 0.041(4) Uiso 1 1 calc R . .
H7B H 0.5230 -0.2439 -0.0205 0.035(4) Uiso 1 1 calc R . .
H7C H 0.5207 -0.2318 -0.1125 0.032(4) Uiso 1 1 calc R . .

loop_
_atom_site_aniso_label
_atom_site_aniso_U_11
_atom_site_aniso_U_22
_atom_site_aniso_U_33
_atom_site_aniso_U_23
_atom_site_aniso_U_13
_atom_site_aniso_U_12
C1 0.0116(3) 0.0115(3) 0.0128(3) -0.0012(2) 0.0052(3) 0.0006(2)
B2 0.0121(4) 0.0121(3) 0.0140(4) -0.0011(3) 0.0053(3) -0.0016(3)
B3 0.0155(4) 0.0116(3) 0.0124(3) 0.0005(3) 0.0068(3) -0.0003(3)
B4 0.0123(4) 0.0107(3) 0.0123(3) -0.0011(3) 0.0042(3) 0.0001(3)
B5 0.0132(4) 0.0088(3) 0.0143(4) -0.0004(3) 0.0060(3) 0.0001(3)
B6 0.0130(4) 0.0107(3) 0.0125(3) 0.0002(3) 0.0041(3) 0.0014(3)
B7 0.0137(4) 0.0097(3) 0.0112(3) -0.0008(3) 0.0044(3) -0.0002(3)
B8 0.0147(4) 0.0091(3) 0.0122(3) 0.0002(3) 0.0053(3) 0.0000(3)
B9 0.0130(4) 0.0098(3) 0.0122(3) -0.0002(3) 0.0039(3) 0.0013(3)
B10 0.0119(4) 0.0109(3) 0.0152(4) -0.0011(3) 0.0061(3) 0.0000(3)
B11 0.0149(4) 0.0103(3) 0.0127(3) 0.0000(3) 0.0067(3) -0.0001(3)
B12 0.0136(4) 0.0105(3) 0.0129(3) -0.0002(3) 0.0060(3) 0.0015(3)
Cl12 0.01361(8) 0.02344(10) 0.02721(10) -0.00413(8) 0.01009(8) -0.00559(7)
Cl13 0.01787(9) 0.01507(8) 0.01306(8) -0.00446(6) 0.00295(7) 0.00104(7)
Cl14 0.03034(11) 0.02092(9) 0.01687(9) 0.00055(7) 0.01512(8) -0.00346(8)
Cl15 0.02180(9) 0.00796(7) 0.02060(9) -0.00058(6) 0.00724(8) -0.00040(6)
Cl16 0.01609(8) 0.01436(8) 0.01567(8) 0.00043(6) 0.00091(7) 0.00486(7)
Cl17 0.02213(9) 0.01022(7) 0.01180(8) -0.00148(6) 0.00272(7) -0.00002(6)
Cl18 0.02522(10) 0.00858(7) 0.01701(8) 0.00068(6) 0.00600(8) -0.00197(7)
Cl19 0.02004(9) 0.01460(8) 0.01560(8) -0.00002(6) -0.00054(7) 0.00634(7)
Cl20 0.01363(9) 0.02161(9) 0.02936(11) -0.00456(8) 0.01099(8) -0.00448(7)
Cl21 0.02893(11) 0.01650(8) 0.01860(9) 0.00315(7) 0.01533(8) 0.00040(7)
Cl22 0.01930(9) 0.01722(8) 0.02205(9) -0.00389(7) 0.01167(8) 0.00389(7)
Si1 0.01473(10) 0.01083(9) 0.01261(9) -0.00062(7) 0.00604(8) 0.00009(7)
C2 0.0175(4) 0.0141(3) 0.0198(4) -0.0002(3) 0.0087(3) 0.0015(3)
C3 0.0273(5) 0.0131(3) 0.0307(5) 0.0002(3) 0.0176(4) 0.0023(3)
C4 0.0209(4) 0.0156(3) 0.0133(3) -0.0011(3) 0.0065(3) -0.0002(3)
C5 0.0358(6) 0.0351(5) 0.0245(5) 0.0119(4) 0.0201(4) 0.0147(5)
C6 0.0185(4) 0.0169(3) 0.0150(3) -0.0011(3) 0.0082(3) -0.0023(3)
C7 0.0199(4) 0.0273(4) 0.0247(4) -0.0019(4) 0.0128(4) -0.0006(3)

loop_
_geom_bond_atom_site_label_1
_geom_bond_atom_site_label_2
_geom_bond_distance
_geom_bond_site_symmetry_2
_geom_bond_publ_flag
C1 B6 1.7105(12) . ?
C1 B4 1.7165(12) . ?
C1 B3 1.7209(12) . ?
C1 B5 1.7220(12) . ?
C1 B2 1.7227(12) . ?
B2 Cl12 1.7602(9) . ?
B2 B7 1.7696(13) . ?
B2 B3 1.7878(13) . ?
B2 B8 1.7908(13) . ?
B2 B6 1.8027(13) . ?
B3 Cl14 1.7642(9) . ?
B3 B9 1.7802(13) . ?
B3 B8 1.7851(12) . ?
B3 B4 1.7903(13) . ?
B4 Cl13 1.7638(9) . ?
B4 B10 1.7781(13) . ?
B4 B9 1.7793(12) . ?
B4 B5 1.7918(12) . ?
B5 Cl15 1.7647(8) . ?
B5 B6 1.7818(13) . ?
B5 B10 1.7834(12) . ?
B5 B11 1.7853(12) . ?
B6 Cl16 1.7595(9) . ?
B6 B7 1.7734(12) . ?
B6 B11 1.7921(13) . ?
B7 B8 1.7873(12) . ?
B7 B11 1.7874(12) . ?
B7 B12 1.7885(13) . ?
B7 Cl17 1.8412(9) . ?
B8 Cl18 1.7786(9) . ?
B8 B9 1.7955(12) . ?
B8 B12 1.8030(13) . ?
B9 Cl19 1.7735(9) . ?
B9 B12 1.7905(12) . ?
B9 B10 1.7920(12) . ?
B10 Cl20 1.7706(9) . ?
B10 B11 1.7971(13) . ?
B10 B12 1.8008(12) . ?
B11 Cl21 1.7741(9) . ?
B11 B12 1.8017(12) . ?
B12 Cl22 1.7742(9) . ?
Cl17 Si1 2.3344(3) . ?
Si1 C2 1.8398(9) . ?
Si1 C6 1.8444(9) . ?
Si1 C4 1.8508(9) . ?
C2 C3 1.5426(12) . ?
C4 C5 1.5284(13) . ?
C6 C7 1.5341(13) . ?
